data_7131255
loop_
_publ_author_name
'Mohammed, Abdul Khayum'
'Pena-S\'anchez, Pilar'
'Pandikassala, Ajmal'
'Gaber, Safa'
'AlKhoori, Ayesha A.'
'Skorjanc, Tina'
'Polychronopoulou, Kyriaki'
'Kurungot, Sreekumar'
'G\'andara, Felipe'
'Shetty, Dinesh'

_publ_section_title
;
 Salicylaldehydate coordinated two-dimensional-conjugated metal--organic
 frameworks
;
_journal_issue 18
_journal_name_full 'Chemical Communications'
_journal_page_first 2608
_journal_page_last 2611
_journal_paper_doi 10.1039/D2CC06283F
_journal_volume 59
_journal_year 2023
_chemical_formula_moiety 'C12 H17 Cl N2 O2 Zn'
_chemical_formula_sum 'C13 H18 Cl N3 O0.25 Zn'
_chemical_formula_weight 321.12
_space_group_IT_number 19
_space_group_name_Hall 'P 2ac 2ab'
_space_group_name_H-M_alt 'P 21 21 21'
_symmetry_cell_setting orthorhombic
_atom_sites_solution_hydrogens geom
_atom_sites_solution_primary direct
_atom_sites_solution_secondary difmap
_audit_block_doi 10.5517/ccdc.csd.cc1pz774
_audit_creation_method SHELXL-97
_audit_update_record
;
2017-10-04 deposited with the CCDC.	2023-01-24 downloaded from the CCDC.
;
_cell_angle_alpha 90.00
_cell_angle_beta 90.00
_cell_angle_gamma 90.00
_cell_formula_units_Z 4
_cell_length_a 6.9868(2)
_cell_length_b 13.2624(4)
_cell_length_c 16.4698(6)
_cell_measurement_reflns_used 3263
_cell_measurement_temperature 293(2)
_cell_measurement_theta_max 1526.13(13)
_cell_measurement_theta_min 13.2576(7)
_cell_volume 1526.12(8)
_computing_structure_refinement 'SHELXL-97 (Sheldrick, 1997)'
_computing_structure_solution 'SHELXS-97 (Sheldrick, 1990)'
_diffrn_ambient_temperature 293(2)
_diffrn_measured_fraction_theta_full 0.869
_diffrn_measured_fraction_theta_max 0.9962
_diffrn_measurement_device_type 'Supernova (Mo) X-ray source'
_diffrn_radiation_monochromator graphite
_diffrn_radiation_source 'fine-focus sealed tube'
_diffrn_radiation_type MoK\a
_diffrn_radiation_wavelength 0.71073
_diffrn_reflns_av_R_equivalents 0.0231
_diffrn_reflns_av_sigmaI/netI 0.0363
_diffrn_reflns_limit_h_max 9
_diffrn_reflns_limit_h_min -8
_diffrn_reflns_limit_k_max 17
_diffrn_reflns_limit_k_min -14
_diffrn_reflns_limit_l_max 15
_diffrn_reflns_limit_l_min -20
_diffrn_reflns_number 5506
_diffrn_reflns_theta_full 29.09
_diffrn_reflns_theta_max 29.09
_diffrn_reflns_theta_min 3.17
_exptl_absorpt_coefficient_mu 1.773
_exptl_absorpt_correction_T_max 1.00000
_exptl_absorpt_correction_T_min 0.63455
_exptl_crystal_colour colorless
_exptl_crystal_density_diffrn 1.398
_exptl_crystal_density_method 'not measured'
_exptl_crystal_description block
_exptl_crystal_F_000 664
_exptl_crystal_size_max 0.210
_exptl_crystal_size_mid 0.190
_exptl_crystal_size_min 0.180
_refine_diff_density_max 0.292
_refine_diff_density_min -0.265
_refine_diff_density_rms 0.049
_refine_ls_abs_structure_details 'Flack H D (1983), Acta Cryst. A39, 876-881'
_refine_ls_abs_structure_Flack 0.007(12)
_refine_ls_extinction_method none
_refine_ls_goodness_of_fit_ref 0.833
_refine_ls_hydrogen_treatment mixed
_refine_ls_matrix_type full
_refine_ls_number_parameters 165
_refine_ls_number_reflns 3210
_refine_ls_number_restraints 0
_refine_ls_restrained_S_all 0.833
_refine_ls_R_factor_all 0.0287
_refine_ls_R_factor_gt 0.0262
_refine_ls_shift/su_max 0.004
_refine_ls_shift/su_mean 0.000
_refine_ls_structure_factor_coef Fsqd
_refine_ls_weighting_details 'calc w=1/[\s^2^(Fo^2^)+(0.0477P)^2^+0.3341P] where P=(Fo^2^+2Fc^2^)/3'
_refine_ls_weighting_scheme calc
_refine_ls_wR_factor_gt 0.0658
_refine_ls_wR_factor_ref 0.0690
_reflns_number_gt 3044
_reflns_number_total 3210
_reflns_threshold_expression >2sigma(I)
_cod_data_source_file d2cc06283f2.cif
_cod_data_source_block leumofsolvothermal
_cod_depositor_comments
;
The following automatic conversions were performed:

data item '_symmetry_cell_setting' value 'Orthorhombic' was changed
to 'orthorhombic' in accordance with the
/home/data/users/saulius/crontab/automatic-downloads/rss-feeds/RSC/lib/dictionaries/cif_core.dic
dictionary named 'cif_core.dic' version 2.4.2 last updated on
2011-04-26.

Automatic conversion script
Id: cif_fix_values 7556 2019-12-06 15:28:31Z antanas 

 Adding full bibliography for 7131251--7131256.cif.
;
_cod_original_cell_volume 1526.13(9)
_cod_database_code 7131255

loop_
_symmetry_equiv_pos_as_xyz
'x, y, z'
'-x+1/2, -y, z+1/2'
'x+1/2, -y+1/2, -z'
'-x, y+1/2, -z+1/2'

loop_
_atom_site_label
_atom_site_type_symbol
_atom_site_fract_x
_atom_site_fract_y
_atom_site_fract_z
_atom_site_U_iso_or_equiv
_atom_site_adp_type
_atom_site_occupancy
_atom_site_symmetry_multiplicity
_atom_site_calc_flag
_atom_site_refinement_flags
_atom_site_disorder_assembly
_atom_site_disorder_group
Zn1 Zn -0.20197(3) -0.700858(19) -0.105018(17) 0.02863(8) Uani 1 1 d . . .
Cl2 Cl 0.06912(9) -0.70989(6) -0.18846(5) 0.0559(2) Uani 1 1 d . . .
N10 N -0.2920(3) -0.84211(14) -0.15766(11) 0.0282(4) Uani 1 1 d . . .
H10 H -0.1866 -0.8746 -0.1769 0.034 Uiso 1 1 calc R . .
N3 N -0.3399(3) -0.58077(15) -0.16045(13) 0.0322(5) Uani 1 1 d . . .
O17 O -0.4361(3) -0.74366(14) -0.03181(11) 0.0398(4) Uani 1 1 d . . .
O18 O -0.0924(3) -0.62175(15) -0.01415(12) 0.0463(5) Uani 1 1 d . . .
C11 C -0.3782(3) -0.90453(18) -0.09354(15) 0.0318(5) Uani 1 1 d . . .
H11 H -0.4726 -0.9503 -0.1176 0.038 Uiso 1 1 calc R . .
C12 C -0.2233(5) -0.9657(2) -0.05073(18) 0.0461(7) Uani 1 1 d . . .
H12A H -0.2736 -0.9886 0.0010 0.055 Uiso 1 1 calc R . .
H12B H -0.1161 -0.9214 -0.0394 0.055 Uiso 1 1 calc R . .
C6 C -0.5001(4) -0.91023(19) -0.26872(15) 0.0333(5) Uani 1 1 d . . .
C9 C -0.4181(4) -0.81869(19) -0.22673(16) 0.0375(6) Uani 1 1 d . . .
H9A H -0.3465 -0.7795 -0.2661 0.045 Uiso 1 1 calc R . .
H9B H -0.5229 -0.7771 -0.2075 0.045 Uiso 1 1 calc R . .
C16 C -0.4771(4) -0.83512(19) -0.03270(15) 0.0332(5) Uani 1 1 d . . .
C8 C -0.5258(4) -0.5627(2) -0.15583(15) 0.0366(6) Uani 1 1 d . . .
H8 H -0.6033 -0.6086 -0.1285 0.044 Uiso 1 1 calc R . .
C7 C -0.6092(4) -0.4784(2) -0.19002(16) 0.0410(6) Uani 1 1 d . . .
H7 H -0.7403 -0.4680 -0.1849 0.049 Uiso 1 1 calc R . .
C4 C -0.2340(4) -0.5146(3) -0.1995(3) 0.0688(12) Uani 1 1 d . . .
H4 H -0.1031 -0.5265 -0.2034 0.083 Uiso 1 1 calc R . .
C5 C -0.3069(4) -0.4286(2) -0.2350(3) 0.0654(10) Uani 1 1 d . . .
H5 H -0.2259 -0.3835 -0.2613 0.079 Uiso 1 1 calc R . .
C13 C -0.1488(6) -1.0577(3) -0.0976(2) 0.0726(11) Uani 1 1 d . . .
H13 H -0.1159 -1.0354 -0.1526 0.087 Uiso 1 1 calc R . .
C14 C -0.3002(9) -1.1387(3) -0.1048(3) 0.117(2) Uani 1 1 d . . .
H14A H -0.3400 -1.1593 -0.0515 0.176 Uiso 1 1 calc R . .
H14B H -0.2484 -1.1956 -0.1333 0.176 Uiso 1 1 calc R . .
H14C H -0.4082 -1.1126 -0.1340 0.176 Uiso 1 1 calc R . .
C15 C 0.0309(8) -1.0977(5) -0.0585(4) 0.141(3) Uani 1 1 d . . .
H15A H 0.1244 -1.0449 -0.0552 0.212 Uiso 1 1 calc R . .
H15B H 0.0808 -1.1522 -0.0905 0.212 Uiso 1 1 calc R . .
H15C H 0.0019 -1.1216 -0.0049 0.212 Uiso 1 1 calc R . .

loop_
_atom_site_aniso_label
_atom_site_aniso_U_11
_atom_site_aniso_U_22
_atom_site_aniso_U_33
_atom_site_aniso_U_23
_atom_site_aniso_U_13
_atom_site_aniso_U_12
Zn1 0.02907(13) 0.02529(13) 0.03154(14) 0.00013(12) -0.00509(11) -0.00092(11)
Cl2 0.0344(3) 0.0477(4) 0.0857(6) -0.0062(4) 0.0198(3) -0.0039(3)
N10 0.0272(9) 0.0313(9) 0.0260(9) -0.0019(8) 0.0033(9) -0.0033(8)
N3 0.0271(10) 0.0302(10) 0.0393(12) 0.0068(9) -0.0059(9) -0.0016(8)
O17 0.0491(11) 0.0308(9) 0.0396(10) -0.0034(8) 0.0129(9) 0.0006(8)
O18 0.0508(11) 0.0446(11) 0.0434(10) -0.0059(9) -0.0242(10) 0.0073(9)
C11 0.0337(12) 0.0307(11) 0.0310(13) -0.0035(10) 0.0065(10) -0.0044(10)
C12 0.0551(17) 0.0405(15) 0.0427(15) 0.0019(12) 0.0050(14) 0.0099(13)
C6 0.0407(13) 0.0305(12) 0.0288(12) -0.0048(10) -0.0047(11) -0.0013(10)
C9 0.0456(14) 0.0324(13) 0.0344(13) -0.0034(11) -0.0049(11) -0.0047(11)
C16 0.0341(13) 0.0347(12) 0.0309(13) -0.0036(10) 0.0068(11) 0.0008(10)
C8 0.0331(13) 0.0424(15) 0.0343(14) 0.0123(11) 0.0026(11) -0.0006(11)
C7 0.0314(12) 0.0483(16) 0.0434(15) 0.0114(13) 0.0040(12) 0.0086(11)
C4 0.0257(13) 0.059(2) 0.122(3) 0.047(2) 0.0031(17) 0.0001(12)
C5 0.0368(15) 0.0548(18) 0.105(3) 0.0462(19) 0.0020(19) -0.0051(14)
C13 0.100(3) 0.054(2) 0.064(2) 0.0023(18) 0.018(2) 0.035(2)
C14 0.187(6) 0.0396(19) 0.125(4) -0.024(2) 0.026(5) 0.005(3)
C15 0.148(5) 0.126(5) 0.151(5) -0.002(4) -0.013(4) 0.098(5)

loop_
_atom_type_symbol
_atom_type_description
_atom_type_scat_dispersion_real
_atom_type_scat_dispersion_imag
_atom_type_scat_source
C C 0.0033 0.0016 'International Tables Vol C Tables 4.2.6.8 and 6.1.1.4'
H H 0.0000 0.0000 'International Tables Vol C Tables 4.2.6.8 and 6.1.1.4'
Cl Cl 0.1484 0.1585 'International Tables Vol C Tables 4.2.6.8 and 6.1.1.4'
N N 0.0061 0.0033 'International Tables Vol C Tables 4.2.6.8 and 6.1.1.4'
Zn Zn 0.2839 1.4301 'International Tables Vol C Tables 4.2.6.8 and 6.1.1.4'
O O 0.0106 0.0060 'International Tables Vol C Tables 4.2.6.8 and 6.1.1.4'

loop_
_citation_id
_citation_doi
_citation_year
1 10.1021/acs.chemmater.8b01698 2018

loop_
_geom_angle_atom_site_label_1
_geom_angle_atom_site_label_2
_geom_angle_atom_site_label_3
_geom_angle
_geom_angle_site_symmetry_1
_geom_angle_site_symmetry_3
_geom_angle_publ_flag
O18 Zn1 N3 96.05(8) . . ?
O18 Zn1 O17 90.61(8) . . ?
N3 Zn1 O17 95.61(8) . . ?
O18 Zn1 N10 151.13(8) . . ?
N3 Zn1 N10 110.76(8) . . ?
O17 Zn1 N10 76.71(7) . . ?
O18 Zn1 Cl2 99.07(7) . . ?
N3 Zn1 Cl2 99.02(6) . . ?
O17 Zn1 Cl2 161.46(5) . . ?
N10 Zn1 Cl2 87.45(6) . . ?
C11 N10 C9 115.4(2) . . ?
C11 N10 Zn1 108.63(14) . . ?
C9 N10 Zn1 107.56(14) . . ?
C4 N3 C8 117.4(2) . . ?
C4 N3 Zn1 117.77(18) . . ?
C8 N3 Zn1 124.75(17) . . ?
C16 O17 Zn1 115.66(17) . . ?
C16 O18 Zn1 118.13(18) 3_535 . ?
N10 C11 C12 109.9(2) . . ?
N10 C11 C16 108.5(2) . . ?
C12 C11 C16 109.8(2) . . ?
C11 C12 C13 115.5(3) . . ?
C7 C6 C5 117.0(2) 4_444 4_444 ?
C7 C6 C9 123.2(2) 4_444 . ?
C5 C6 C9 119.7(2) 4_444 . ?
N10 C9 C6 114.3(2) . . ?
O17 C16 O18 125.8(2) . 3_435 ?
O17 C16 C11 119.4(2) . . ?
O18 C16 C11 114.8(2) 3_435 . ?
N3 C8 C7 122.5(2) . . ?
C6 C7 C8 120.2(2) 4_454 . ?
N3 C4 C5 123.4(3) . . ?
C6 C5 C4 119.4(3) 4_454 . ?
C15 C13 C14 111.4(4) . . ?
C15 C13 C12 110.4(4) . . ?
C14 C13 C12 111.5(3) . . ?

loop_
_geom_bond_atom_site_label_1
_geom_bond_atom_site_label_2
_geom_bond_distance
_geom_bond_site_symmetry_2
_geom_bond_publ_flag
Zn1 O18 1.9816(18) . ?
Zn1 N3 2.073(2) . ?
Zn1 O17 2.1103(18) . ?
Zn1 N10 2.1580(19) . ?
Zn1 Cl2 2.3432(7) . ?
N10 C11 1.471(3) . ?
N10 C9 1.472(3) . ?
N3 C4 1.316(4) . ?
N3 C8 1.323(3) . ?
O17 C16 1.246(3) . ?
O18 C16 1.253(3) 3_535 ?
C11 C12 1.525(4) . ?
C11 C16 1.526(3) . ?
C12 C13 1.534(4) . ?
C6 C7 1.365(4) 4_444 ?
C6 C5 1.371(4) 4_444 ?
C6 C9 1.510(3) . ?
C16 O18 1.253(3) 3_435 ?
C8 C7 1.381(4) . ?
C7 C6 1.365(4) 4_454 ?
C4 C5 1.379(4) . ?
C5 C6 1.371(4) 4_454 ?
C13 C15 1.508(6) . ?
C13 C14 1.512(7) . ?
